data_1570330
loop_
_publ_author_name
'St&#xfc;nkel, Timo'
'Siebold, Kathrin'
'Okumatsu, Daichi'
'Murata, Kazuki'
'Ruyet, Louise'
'Daniliuc, Constantin G.'
'Gilmour, Ryan'

_publ_section_title
;
 <i>para</i>-Selective dearomatization of phenols by I(i)/I(iii)
 catalysis-based fluorination.
;
_journal_issue 46
_journal_name_full 'Chemical science'
_journal_page_first 13574
_journal_page_last 13580
_journal_paper_doi 10.1039/d3sc05952a
_journal_volume 14
_journal_year 2023
_chemical_formula_sum 'C8 H10 Br F O2'
_chemical_formula_weight 237.07
_space_group_crystal_system monoclinic
_space_group_IT_number 14
_space_group_name_Hall '-P 2ybc'
_space_group_name_H-M_alt 'P 1 21/c 1'
_atom_sites_solution_hydrogens geom
_atom_sites_solution_primary direct
_audit_creation_method 'APEX4 v2021.4-0'
_audit_update_record
;
2023-08-16 deposited with the CCDC.	2023-11-09 downloaded from the CCDC.
;
_cell_angle_alpha 90
_cell_angle_beta 102.677(2)
_cell_angle_gamma 90
_cell_formula_units_Z 4
_cell_length_a 8.6997(4)
_cell_length_b 15.8634(8)
_cell_length_c 6.6702(4)
_cell_measurement_reflns_used 8485
_cell_measurement_temperature 101.(2)
_cell_measurement_theta_max 66.5201
_cell_measurement_theta_min 5.2113
_cell_volume 898.09(8)
_computing_cell_refinement 'SAINT V8.40B (Bruker AXS LLC, 2019)'
_computing_data_collection 'Bruker APEX4 v2021.4-0 Photon III'
_computing_data_reduction 'SAINT V8.40B (Bruker AXS LLC, 2019)'
_computing_molecular_graphics 'shelXle (C.B. Huebschle, rev 1242)'
_computing_publication_material 'SHELXT 2018/2 (Sheldrick, 2018)'
_computing_structure_refinement 'SHELXL-2018/3 (Sheldrick, 2018)'
_computing_structure_solution 'SHELXT 2018/2 (Sheldrick, 2018)'
_diffrn_ambient_temperature 101.(2)
_diffrn_detector_area_resol_mean 7.3910
_diffrn_measured_fraction_theta_full 0.982
_diffrn_measured_fraction_theta_max 0.982
_diffrn_measurement_device 'Bruker D8 Venture Photon III'
_diffrn_measurement_device_type 'single crystal diffractometer'
_diffrn_measurement_method 'phi/omega scans'
_diffrn_radiation_monochromator 'MX mirror'
_diffrn_radiation_probe x-ray
_diffrn_radiation_type CuK\a
_diffrn_radiation_wavelength 1.54178
_diffrn_reflns_av_R_equivalents 0.0572
_diffrn_reflns_av_unetI/netI 0.0302
_diffrn_reflns_limit_h_max 10
_diffrn_reflns_limit_h_min -10
_diffrn_reflns_limit_k_max 18
_diffrn_reflns_limit_k_min -18
_diffrn_reflns_limit_l_max 7
_diffrn_reflns_limit_l_min -7
_diffrn_reflns_number 12842
_diffrn_reflns_theta_full 66.91
_diffrn_reflns_theta_max 66.91
_diffrn_reflns_theta_min 5.58
_diffrn_source 'Cu ImS'
_diffrn_source_current 1.0
_diffrn_source_power 0.05
_diffrn_source_type 'micro focus tube'
_diffrn_source_voltage 50
_exptl_absorpt_coefficient_mu 6.071
_exptl_absorpt_correction_T_max 0.70
_exptl_absorpt_correction_T_min 0.49
_exptl_absorpt_correction_type multi-scan
_exptl_absorpt_process_details
;
Krause, L., Herbst-Irmer, R., Sheldrick, G. M., Stalke, D. (2015).
"Comparison of silver and molybdenum microfocus X-ray sources for
single-crystal structure determination"
J. Appl. Cryst. 48, 3-10. doi:10.1107/S1600576714022985
;
_exptl_crystal_colour colourless
_exptl_crystal_density_diffrn 1.753
_exptl_crystal_density_method 'not measured'
_exptl_crystal_description prism
_exptl_crystal_F_000 472
_exptl_crystal_size_max 0.342
_exptl_crystal_size_mid 0.076
_exptl_crystal_size_min 0.064
_refine_diff_density_max 0.332
_refine_diff_density_min -0.373
_refine_ls_extinction_method none
_refine_ls_goodness_of_fit_ref 1.042
_refine_ls_hydrogen_treatment constr
_refine_ls_matrix_type full
_refine_ls_number_parameters 111
_refine_ls_number_reflns 1569
_refine_ls_number_restraints 0
_refine_ls_restrained_S_all 1.042
_refine_ls_R_factor_all 0.0350
_refine_ls_R_factor_gt 0.0310
_refine_ls_shift/su_max 0.000
_refine_ls_shift/su_mean 0.000
_refine_ls_structure_factor_coef Fsqd
_refine_ls_weighting_details 'w=1/[\s^2^(Fo^2^)+(0.0131P)^2^+2.3775P] where P=(Fo^2^+2Fc^2^)/3'
_refine_ls_weighting_scheme calc
_refine_ls_wR_factor_gt 0.0694
_refine_ls_wR_factor_ref 0.0714
_reflns_Friedel_coverage 0.000
_reflns_number_gt 1421
_reflns_number_total 1569
_reflns_threshold_expression 'I > 2\s(I)'
_cod_data_source_file d3sc05952a2.cif
_cod_data_source_block gil10452_30
_cod_depositor_comments 'Adding full bibliography for 1570328--1570331.cif.'
_cod_database_code 1570330

loop_
_space_group_symop_operation_xyz
'x, y, z'
'-x, y+1/2, -z+1/2'
'-x, -y, -z'
'x, -y-1/2, z-1/2'

loop_
_atom_site_type_symbol
_atom_site_label
_atom_site_fract_x
_atom_site_fract_y
_atom_site_fract_z
_atom_site_U_iso_or_equiv
_atom_site_adp_type
_atom_site_calc_flag
_atom_site_refinement_flags_adp
_atom_site_refinement_flags_occupancy
_atom_site_refinement_flags_posn
_atom_site_occupancy
_atom_site_disorder_assembly
_atom_site_disorder_group
Br Br1 0.42540(4) 0.66949(2) 0.57491(6) 0.03324(14) Uani d . . . 1 . .
C C1 0.2812(4) 0.50787(19) 0.6016(5) 0.0226(7) Uani d . . . 1 . .
C C2 0.3964(4) 0.5691(2) 0.7329(5) 0.0250(7) Uani d . . . 1 . .
H H2 0.500544 0.540210 0.776367 0.030000 Uiso calc U . R 1 . .
C C3 0.3341(4) 0.58628(19) 0.9205(5) 0.0239(7) Uani d . . . 1 . .
H H3 0.408331 0.604071 1.050186 0.029000 Uiso calc U . R 1 . .
C C4 0.2092(3) 0.51725(19) 0.9292(5) 0.0212(6) Uani d . . . 1 . .
H H4 0.204620 0.491426 1.064492 0.025000 Uiso calc U . R 1 . .
C C5 0.1927(4) 0.46148(18) 0.7425(4) 0.0213(6) Uani d . . . 1 . .
H H5 0.079796 0.451778 0.674321 0.026000 Uiso calc U . R 1 . .
C C6 0.1628(4) 0.6073(2) 0.8895(5) 0.0231(7) Uani d . . . 1 . .
C C7 0.0993(4) 0.6590(2) 1.0395(5) 0.0281(7) Uani d . . . 1 . .
H H7A 0.152499 0.643247 1.179654 0.042000 Uiso calc U . R 1 . .
H H7B -0.014083 0.648927 1.020400 0.042000 Uiso calc U . R 1 . .
H H7C 0.117908 0.718876 1.017195 0.042000 Uiso calc U . R 1 . .
C C8 0.2244(4) 0.3176(2) 0.6619(5) 0.0276(7) Uani d . . . 1 . .
H H8A 0.112942 0.304787 0.653289 0.041000 Uiso calc U . R 1 . .
H H8B 0.287937 0.267257 0.706801 0.041000 Uiso calc U . R 1 . .
H H8C 0.239199 0.335103 0.526475 0.041000 Uiso calc U . R 1 . .
F F1 0.08636(19) 0.62537(11) 0.6874(3) 0.0255(4) Uani d . . . 1 . .
O O1 0.2664(3) 0.49556(15) 0.4200(3) 0.0330(5) Uani d . . . 1 . .
O O2 0.2729(2) 0.38440(13) 0.8068(3) 0.0231(5) Uani d . . . 1 . .

loop_
_atom_site_aniso_label
_atom_site_aniso_U_11
_atom_site_aniso_U_22
_atom_site_aniso_U_33
_atom_site_aniso_U_12
_atom_site_aniso_U_13
_atom_site_aniso_U_23
Br1 0.0251(2) 0.0335(2) 0.0420(2) -0.00338(14) 0.00931(15) 0.01053(16)
C1 0.0228(15) 0.0233(15) 0.0207(17) 0.0061(12) 0.0028(12) 0.0044(12)
C2 0.0188(15) 0.0280(16) 0.0275(17) 0.0016(13) 0.0033(13) 0.0055(14)
C3 0.0196(15) 0.0253(15) 0.0236(16) -0.0026(12) -0.0024(12) -0.0011(13)
C4 0.0197(15) 0.0246(16) 0.0188(15) -0.0003(12) 0.0032(12) 0.0032(12)
C5 0.0213(15) 0.0215(15) 0.0190(15) 0.0032(12) -0.0002(12) 0.0031(12)
C6 0.0222(15) 0.0262(16) 0.0191(15) -0.0001(12) 0.0003(12) 0.0026(12)
C7 0.0271(17) 0.0266(17) 0.0308(18) 0.0008(13) 0.0069(14) 0.0012(14)
C8 0.0278(17) 0.0238(16) 0.0311(18) 0.0023(13) 0.0062(14) 0.0012(13)
F1 0.0185(9) 0.0292(9) 0.0255(9) 0.0018(7) -0.0021(7) 0.0079(7)
O1 0.0432(14) 0.0361(13) 0.0202(12) 0.0001(11) 0.0082(10) 0.0027(10)
O2 0.0232(11) 0.0220(11) 0.0215(11) 0.0021(8) -0.0008(8) 0.0023(9)

loop_
_atom_type_symbol
_atom_type_description
_atom_type_scat_dispersion_real
_atom_type_scat_dispersion_imag
_atom_type_scat_source
C C 0.0181 0.0091 'International Tables Vol C Tables 4.2.6.8 and 6.1.1.4'
H H 0.0000 0.0000 'International Tables Vol C Tables 4.2.6.8 and 6.1.1.4'
Br Br -0.6763 1.2805 'International Tables Vol C Tables 4.2.6.8 and 6.1.1.4'
F F 0.0727 0.0534 'International Tables Vol C Tables 4.2.6.8 and 6.1.1.4'
O O 0.0492 0.0322 'International Tables Vol C Tables 4.2.6.8 and 6.1.1.4'

loop_
_geom_angle_atom_site_label_1
_geom_angle_atom_site_label_2
_geom_angle_atom_site_label_3
_geom_angle_site_symmetry_1
_geom_angle_site_symmetry_3
_geom_angle
_geom_angle_publ_flag
O1 C1 C2 . . 126.3(3) ?
O1 C1 C5 . . 125.7(3) ?
C2 C1 C5 . . 108.0(2) ?
C3 C2 C1 . . 106.5(3) ?
C3 C2 Br1 . . 114.6(2) ?
C1 C2 Br1 . . 110.8(2) ?
C3 C2 H2 . . 108.300000 ?
C1 C2 H2 . . 108.300000 ?
Br1 C2 H2 . . 108.300000 ?
C2 C3 C6 . . 117.3(3) ?
C2 C3 C4 . . 106.7(3) ?
C6 C3 C4 . . 58.6(2) ?
C2 C3 H3 . . 119.400000 ?
C6 C3 H3 . . 119.400000 ?
C4 C3 H3 . . 119.400000 ?
C6 C4 C5 . . 116.2(3) ?
C6 C4 C3 . . 58.8(2) ?
C5 C4 C3 . . 108.9(3) ?
C6 C4 H4 . . 119.300000 ?
C5 C4 H4 . . 119.300000 ?
C3 C4 H4 . . 119.300000 ?
O2 C5 C4 . . 107.6(2) ?
O2 C5 C1 . . 108.6(2) ?
C4 C5 C1 . . 104.8(2) ?
O2 C5 H5 . . 111.800000 ?
C4 C5 H5 . . 111.800000 ?
C1 C5 H5 . . 111.800000 ?
F1 C6 C7 . . 111.6(3) ?
F1 C6 C4 . . 114.9(3) ?
C7 C6 C4 . . 122.2(3) ?
F1 C6 C3 . . 115.3(3) ?
C7 C6 C3 . . 122.3(3) ?
C4 C6 C3 . . 62.6(2) ?
C6 C7 H7A . . 109.500000 ?
C6 C7 H7B . . 109.500000 ?
H7A C7 H7B . . 109.500000 ?
C6 C7 H7C . . 109.500000 ?
H7A C7 H7C . . 109.500000 ?
H7B C7 H7C . . 109.500000 ?
O2 C8 H8A . . 109.500000 ?
O2 C8 H8B . . 109.500000 ?
H8A C8 H8B . . 109.500000 ?
O2 C8 H8C . . 109.500000 ?
H8A C8 H8C . . 109.500000 ?
H8B C8 H8C . . 109.500000 ?
C5 O2 C8 . . 112.3(2) ?

loop_
_geom_bond_atom_site_label_1
_geom_bond_atom_site_label_2
_geom_bond_site_symmetry_2
_geom_bond_distance
_geom_bond_publ_flag
Br1 C2 . 1.956(3) ?
C1 O1 . 1.205(4) ?
C1 C2 . 1.527(4) ?
C1 C5 . 1.528(4) ?
C2 C3 . 1.494(5) ?
C2 H2 . 1.000000 ?
C3 C6 . 1.497(4) ?
C3 C4 . 1.552(4) ?
C3 H3 . 1.000000 ?
C4 C6 . 1.493(4) ?
C4 C5 . 1.508(4) ?
C4 H4 . 1.000000 ?
C5 O2 . 1.426(3) ?
C5 H5 . 1.000000 ?
C6 F1 . 1.395(3) ?
C6 C7 . 1.490(5) ?
C7 H7A . 0.980000 ?
C7 H7B . 0.980000 ?
C7 H7C . 0.980000 ?
C8 O2 . 1.434(4) ?
C8 H8A . 0.980000 ?
C8 H8B . 0.980000 ?
C8 H8C . 0.980000 ?

loop_
_geom_torsion_atom_site_label_1
_geom_torsion_atom_site_label_2
_geom_torsion_atom_site_label_3
_geom_torsion_atom_site_label_4
_geom_torsion_site_symmetry_1
_geom_torsion_site_symmetry_2
_geom_torsion_site_symmetry_3
_geom_torsion_site_symmetry_4
_geom_torsion
_geom_torsion_publ_flag
O1 C1 C2 C3 . . . . 159.7(3) ?
C5 C1 C2 C3 . . . . -23.0(3) ?
O1 C1 C2 Br1 . . . . 34.4(4) ?
C5 C1 C2 Br1 . . . . -148.2(2) ?
C1 C2 C3 C6 . . . . -47.5(3) ?
Br1 C2 C3 C6 . . . . 75.3(3) ?
C1 C2 C3 C4 . . . . 15.3(3) ?
Br1 C2 C3 C4 . . . . 138.1(2) ?
C2 C3 C4 C6 . . . . -112.2(3) ?
C2 C3 C4 C5 . . . . -2.3(3) ?
C6 C3 C4 C5 . . . . 109.8(3) ?
C6 C4 C5 O2 . . . . 167.8(2) ?
C3 C4 C5 O2 . . . . 104.0(3) ?
C6 C4 C5 C1 . . . . 52.3(3) ?
C3 C4 C5 C1 . . . . -11.5(3) ?
O1 C1 C5 O2 . . . . 83.6(4) ?
C2 C1 C5 O2 . . . . -93.7(3) ?
O1 C1 C5 C4 . . . . -161.5(3) ?
C2 C1 C5 C4 . . . . 21.1(3) ?
C5 C4 C6 F1 . . . . 9.8(4) ?
C3 C4 C6 F1 . . . . 106.9(3) ?
C5 C4 C6 C7 . . . . 150.3(3) ?
C3 C4 C6 C7 . . . . -112.6(3) ?
C5 C4 C6 C3 . . . . -97.1(3) ?
C2 C3 C6 F1 . . . . -12.4(4) ?
C4 C3 C6 F1 . . . . -106.2(3) ?
C2 C3 C6 C7 . . . . -153.8(3) ?
C4 C3 C6 C7 . . . . 112.5(3) ?
C2 C3 C6 C4 . . . . 93.7(3) ?
C4 C5 O2 C8 . . . . 161.4(2) ?
C1 C5 O2 C8 . . . . -85.6(3) ?
